data_1551639
loop_
_publ_author_name
'YAMAGUCHI, Ryo'
'YOSHIOKA, Daisuke'
'MIKURIYA, Masahiro'
'SAKIYAMA, Hiroshi'

_publ_section_title
;
 Structural Feature of an Hexakis-&lt;i&gt;N&lt;/i&gt;-methylformamide
 Cobalt(II) Complex:
 &lt;i&gt;Pseudo&lt;/i&gt;-&lt;i&gt;S&lt;/i&gt;&lt;sub&gt;6&lt;/sub&gt;
 and
 &lt;i&gt;Pseudo&lt;/i&gt;-&lt;i&gt;C&lt;/i&gt;&lt;sub&gt;2&lt;/sub&gt;
 Complex Cations
;
_journal_issue 0
_journal_name_full 'X-ray Structure Analysis Online'
_journal_page_first 7
_journal_paper_doi 10.2116/xraystruct.31.7
_journal_volume 31
_journal_year 2015
_chemical_formula_sum 'C60 H70 B2 Co N6 O6'
_chemical_formula_weight 1051.77
_space_group_IT_number 2
_space_group_name_Hall '-P 1'
_space_group_name_H-M_alt 'P -1'
_symmetry_cell_setting triclinic
_symmetry_space_group_name_Hall '-P 1'
_symmetry_space_group_name_H-M 'P -1'
_atom_sites_solution_hydrogens geom
_atom_sites_solution_primary direct
_atom_sites_solution_secondary difmap
_audit_creation_method SHELXL-97
_cell_angle_alpha 72.198(2)
_cell_angle_beta 87.088(2)
_cell_angle_gamma 88.497(3)
_cell_formula_units_Z 4
_cell_length_a 10.9801(15)
_cell_length_b 22.581(3)
_cell_length_c 23.805(3)
_cell_measurement_temperature 90(2)
_cell_volume 5612.0(13)
_computing_cell_refinement 'Bruker SMART'
_computing_data_collection 'Bruker SMART'
_computing_data_reduction 'Bruker SAINT'
_computing_molecular_graphics 'Bruker SHELXL'
_computing_publication_material 'Bruker SHELXL'
_computing_structure_refinement 'SHELXL-97 (Sheldrick, 1997)'
_computing_structure_solution 'SHELXS-97 (Sheldrick, 1990)'
_diffrn_ambient_temperature 90(2)
_diffrn_measured_fraction_theta_full 0.992
_diffrn_measured_fraction_theta_max 0.868
_diffrn_measurement_device_type 'CCD area detector'
_diffrn_measurement_method 'psi and omega scans'
_diffrn_radiation_monochromator graphite
_diffrn_radiation_source 'fine-focus sealed tube'
_diffrn_radiation_type MoK\a
_diffrn_radiation_wavelength 0.71073
_diffrn_reflns_av_R_equivalents 0.0215
_diffrn_reflns_av_sigmaI/netI 0.0919
_diffrn_reflns_limit_h_max 11
_diffrn_reflns_limit_h_min -14
_diffrn_reflns_limit_k_max 28
_diffrn_reflns_limit_k_min -30
_diffrn_reflns_limit_l_max 30
_diffrn_reflns_limit_l_min -31
_diffrn_reflns_number 34516
_diffrn_reflns_theta_full 25.00
_diffrn_reflns_theta_max 28.51
_diffrn_reflns_theta_min 0.90
_exptl_absorpt_coefficient_mu 0.361
_exptl_absorpt_correction_T_max 0.9312
_exptl_absorpt_correction_T_min 0.8400
_exptl_absorpt_correction_type empirical
_exptl_absorpt_process_details SADABS
_exptl_crystal_colour purple
_exptl_crystal_density_diffrn 1.245
_exptl_crystal_density_method 'not measured'
_exptl_crystal_description block
_exptl_crystal_F_000 2228
_exptl_crystal_size_max 0.50
_exptl_crystal_size_mid 0.40
_exptl_crystal_size_min 0.20
_refine_diff_density_max 0.458
_refine_diff_density_min -0.359
_refine_diff_density_rms 0.048
_refine_ls_extinction_method none
_refine_ls_goodness_of_fit_ref 0.808
_refine_ls_hydrogen_treatment constr
_refine_ls_matrix_type full
_refine_ls_number_parameters 1363
_refine_ls_number_reflns 24723
_refine_ls_number_restraints 0
_refine_ls_restrained_S_all 0.808
_refine_ls_R_factor_all 0.0769
_refine_ls_R_factor_gt 0.0381
_refine_ls_shift/su_max 0.002
_refine_ls_shift/su_mean 0.000
_refine_ls_structure_factor_coef Fsqd
_refine_ls_weighting_details 'calc w=1/[\s^2^(Fo^2^)+(0.0333P)^2^+0.0000P] where P=(Fo^2^+2Fc^2^)/3'
_refine_ls_weighting_scheme calc
_refine_ls_wR_factor_gt 0.0709
_refine_ls_wR_factor_ref 0.0839
_reflns_number_gt 14728
_reflns_number_total 24723
_reflns_threshold_expression >2sigma(I)
_cod_data_source_file 31_7_1.txt
_cod_data_source_block conmfbp
_cod_depositor_comments
;
The following automatic conversions were performed:

'_symmetry_cell_setting' value 'Triclinic' changed to 'triclinic'
according to
/home/andrius/struct/COD-crude-data/automatic-downloads/current/J-STAGE/lib/dictionaries/cif_core.dic
dictionary named 'cif_core.dic' version 2.4.2 from 2011-04-26.

Automatic conversion script
Id: cif_fix_values 6524 2018-11-02 12:15:13Z antanas 
;
_cod_original_sg_symbol_H-M P-1
_cod_database_code 1551639

loop_
_symmetry_equiv_pos_as_xyz
'x, y, z'
'-x, -y, -z'

loop_
_atom_site_label
_atom_site_type_symbol
_atom_site_fract_x
_atom_site_fract_y
_atom_site_fract_z
_atom_site_U_iso_or_equiv
_atom_site_adp_type
_atom_site_occupancy
_atom_site_symmetry_multiplicity
_atom_site_calc_flag
_atom_site_refinement_flags
Co1 Co 0.29029(3) 0.744901(12) 0.004063(12) 0.02228(7) Uani 1 1 d .
Co2 Co 0.82476(3) 0.752487(12) 0.496472(12) 0.02115(7) Uani 1 1 d .
O1 O 0.33277(13) 0.66808(6) -0.02488(6) 0.0256(3) Uani 1 1 d .
O2 O 0.43287(13) 0.71795(6) 0.06121(6) 0.0245(3) Uani 1 1 d .
O3 O 0.41683(13) 0.80041(6) -0.05807(6) 0.0271(3) Uani 1 1 d .
O4 O 0.26155(13) 0.82288(6) 0.03167(6) 0.0255(3) Uani 1 1 d .
O5 O 0.15411(13) 0.77370(6) -0.05653(6) 0.0250(3) Uani 1 1 d .
O6 O 0.16298(13) 0.69318(6) 0.06617(6) 0.0246(3) Uani 1 1 d .
O7 O 0.83604(13) 0.66768(6) 0.48135(6) 0.0237(3) Uani 1 1 d .
O8 O 0.96480(12) 0.78620(6) 0.43141(6) 0.0245(3) Uani 1 1 d .
O9 O 0.69317(13) 0.78706(6) 0.43383(6) 0.0255(3) Uani 1 1 d .
O10 O 0.82813(12) 0.83746(6) 0.51220(6) 0.0246(3) Uani 1 1 d .
O11 O 0.67842(13) 0.71978(6) 0.55818(6) 0.0247(3) Uani 1 1 d .
O12 O 0.94697(12) 0.71871(6) 0.56481(6) 0.0232(3) Uani 1 1 d .
B1 B 0.3358(2) 0.60086(10) 0.36104(10) 0.0167(5) Uani 1 1 d .
B2 B 0.2045(2) 0.11608(11) 0.84546(10) 0.0221(5) Uani 1 1 d .
B3 B 0.3225(2) 0.89386(10) 0.64426(9) 0.0172(5) Uani 1 1 d .
B4 B 0.8204(2) 0.60276(10) 0.84358(10) 0.0209(5) Uani 1 1 d .
N1 N 0.47331(17) 0.60809(8) -0.05479(7) 0.0317(5) Uani 1 1 d .
H1B H 0.5501 0.6048 -0.0661 0.038 Uiso 1 1 calc R
N2 N 0.58807(15) 0.74508(8) 0.10660(7) 0.0254(4) Uani 1 1 d .
H2D H 0.6341 0.7757 0.1085 0.030 Uiso 1 1 calc R
N3 N 0.47047(18) 0.88940(8) -0.12770(7) 0.0344(5) Uani 1 1 d .
H3B H 0.4530 0.9290 -0.1440 0.041 Uiso 1 1 calc R
N4 N 0.16761(19) 0.89208(9) 0.06927(8) 0.0422(6) Uani 1 1 d .
H4D H 0.1042 0.9010 0.0894 0.051 Uiso 1 1 calc R
N5 N 0.00697(16) 0.75485(8) -0.11117(8) 0.0317(4) Uani 1 1 d .
H5B H -0.0417 0.7266 -0.1160 0.038 Uiso 1 1 calc R
N6 N 0.10349(19) 0.60491(8) 0.13544(8) 0.0401(5) Uani 1 1 d .
H6D H 0.1136 0.5643 0.1487 0.048 Uiso 1 1 calc R
N7 N 0.75172(16) 0.58570(7) 0.46428(7) 0.0278(4) Uani 1 1 d .
H7B H 0.6854 0.5702 0.4552 0.033 Uiso 1 1 calc R
N8 N 1.12401(15) 0.76912(8) 0.37451(7) 0.0272(4) Uani 1 1 d .
H8D H 1.1748 0.7411 0.3676 0.033 Uiso 1 1 calc R
N9 N 0.63179(17) 0.83877(8) 0.34326(7) 0.0322(5) Uani 1 1 d .
H9B H 0.6524 0.8530 0.3054 0.039 Uiso 1 1 calc R
N10 N 0.74963(16) 0.92005(7) 0.53535(7) 0.0256(4) Uani 1 1 d .
H10G H 0.6834 0.9397 0.5427 0.031 Uiso 1 1 calc R
N11 N 0.60057(16) 0.68605(8) 0.65169(7) 0.0287(4) Uani 1 1 d .
H11B H 0.6076 0.6867 0.6882 0.034 Uiso 1 1 calc R
N12 N 1.09478(15) 0.73735(7) 0.61978(7) 0.0256(4) Uani 1 1 d .
H12G H 1.1439 0.7655 0.6244 0.031 Uiso 1 1 calc R
C1 C 0.4380(2) 0.65844(10) -0.04135(9) 0.0312(5) Uani 1 1 d .
H1A H 0.4971 0.6894 -0.0445 0.037 Uiso 1 1 calc R
C2 C 0.3918(2) 0.55790(10) -0.05176(10) 0.0348(6) Uani 1 1 d .
H2A H 0.4085 0.5225 -0.0170 0.052 Uiso 1 1 calc R
H2B H 0.4044 0.5451 -0.0875 0.052 Uiso 1 1 calc R
H2C H 0.3072 0.5720 -0.0488 0.052 Uiso 1 1 calc R
C3 C 0.50236(19) 0.75735(10) 0.06823(9) 0.0246(5) Uani 1 1 d .
H3A H 0.4927 0.7992 0.0442 0.029 Uiso 1 1 calc R
C4 C 0.6100(2) 0.68298(9) 0.14610(9) 0.0334(6) Uani 1 1 d .
H4A H 0.5386 0.6695 0.1730 0.050 Uiso 1 1 calc R
H4B H 0.6815 0.6834 0.1690 0.050 Uiso 1 1 calc R
H4C H 0.6248 0.6541 0.1229 0.050 Uiso 1 1 calc R
C5 C 0.3967(2) 0.85597(10) -0.08529(9) 0.0304(5) Uani 1 1 d .
H5A H 0.3247 0.8752 -0.0750 0.036 Uiso 1 1 calc R
C6 C 0.5792(2) 0.86367(11) -0.14868(10) 0.0421(6) Uani 1 1 d .
H6A H 0.6302 0.8437 -0.1153 0.063 Uiso 1 1 calc R
H6B H 0.6249 0.8971 -0.1775 0.063 Uiso 1 1 calc R
H6C H 0.5561 0.8328 -0.1674 0.063 Uiso 1 1 calc R
C7 C 0.1731(2) 0.83820(11) 0.05823(10) 0.0352(6) Uani 1 1 d .
H7A H 0.1068 0.8104 0.0712 0.042 Uiso 1 1 calc R
C8 C 0.2651(3) 0.93664(11) 0.04848(11) 0.0503(7) Uani 1 1 d .
H8A H 0.3427 0.9169 0.0631 0.076 Uiso 1 1 calc R
H8B H 0.2488 0.9723 0.0631 0.076 Uiso 1 1 calc R
H8C H 0.2697 0.9508 0.0052 0.076 Uiso 1 1 calc R
C9 C 0.0824(2) 0.73801(10) -0.06806(9) 0.0280(5) Uani 1 1 d .
H9A H 0.0821 0.6958 -0.0441 0.034 Uiso 1 1 calc R
C10 C -0.0007(2) 0.81748(10) -0.15135(10) 0.0385(6) Uani 1 1 d .
H10A H 0.0155 0.8473 -0.1303 0.058 Uiso 1 1 calc R
H10B H -0.0825 0.8251 -0.1668 0.058 Uiso 1 1 calc R
H10C H 0.0598 0.8224 -0.1841 0.058 Uiso 1 1 calc R
C11 C 0.1702(2) 0.63606(10) 0.08961(9) 0.0322(6) Uani 1 1 d .
H11A H 0.2282 0.6135 0.0730 0.039 Uiso 1 1 calc R
C12 C 0.0137(2) 0.63375(11) 0.16564(10) 0.0454(7) Uani 1 1 d .
H12A H 0.0329 0.6778 0.1573 0.068 Uiso 1 1 calc R
H12B H 0.0149 0.6130 0.2083 0.068 Uiso 1 1 calc R
H12C H -0.0674 0.6300 0.1518 0.068 Uiso 1 1 calc R
C13 C 0.7471(2) 0.64125(10) 0.47042(9) 0.0281(5) Uani 1 1 d .
H13A H 0.6708 0.6626 0.4662 0.034 Uiso 1 1 calc R
C14 C 0.86321(19) 0.54891(9) 0.47207(9) 0.0283(5) Uani 1 1 d .
H14A H 0.9278 0.5722 0.4450 0.042 Uiso 1 1 calc R
H14B H 0.8495 0.5098 0.4636 0.042 Uiso 1 1 calc R
H14C H 0.8878 0.5398 0.5129 0.042 Uiso 1 1 calc R
C15 C 1.03854(19) 0.75073(9) 0.41621(9) 0.0257(5) Uani 1 1 d .
H15A H 1.0325 0.7074 0.4362 0.031 Uiso 1 1 calc R
C16 C 1.1390(2) 0.83365(10) 0.33902(9) 0.0345(6) Uani 1 1 d .
H16A H 1.0616 0.8562 0.3393 0.052 Uiso 1 1 calc R
H16B H 1.1637 0.8356 0.2984 0.052 Uiso 1 1 calc R
H16C H 1.2018 0.8527 0.3555 0.052 Uiso 1 1 calc R
C17 C 0.7131(2) 0.80794(10) 0.37972(9) 0.0308(5) Uani 1 1 d .
H17A H 0.7915 0.8012 0.3639 0.037 Uiso 1 1 calc R
C18 C 0.5096(2) 0.85034(11) 0.36295(9) 0.0377(6) Uani 1 1 d .
H18A H 0.4707 0.8107 0.3842 0.056 Uiso 1 1 calc R
H18B H 0.4622 0.8721 0.3287 0.056 Uiso 1 1 calc R
H18C H 0.5127 0.8761 0.3893 0.056 Uiso 1 1 calc R
C19 C 0.7388(2) 0.86867(9) 0.52142(8) 0.0250(5) Uani 1 1 d .
H19A H 0.6593 0.8547 0.5182 0.030 Uiso 1 1 calc R
C20 C 0.8677(2) 0.94535(10) 0.53905(10) 0.0356(6) Uani 1 1 d .
H20A H 0.9083 0.9184 0.5735 0.053 Uiso 1 1 calc R
H20B H 0.8570 0.9872 0.5429 0.053 Uiso 1 1 calc R
H20C H 0.9176 0.9476 0.5032 0.053 Uiso 1 1 calc R
C21 C 0.6804(2) 0.71648(10) 0.61105(9) 0.0276(5) Uani 1 1 d .
H21A H 0.7438 0.7373 0.6228 0.033 Uiso 1 1 calc R
C22 C 0.5015(2) 0.65153(10) 0.63956(9) 0.0334(6) Uani 1 1 d .
H22A H 0.4381 0.6806 0.6196 0.050 Uiso 1 1 calc R
H22B H 0.4673 0.6236 0.6768 0.050 Uiso 1 1 calc R
H22C H 0.5321 0.6270 0.6141 0.050 Uiso 1 1 calc R
C23 C 1.01997(19) 0.75405(9) 0.57616(9) 0.0242(5) Uani 1 1 d .
H23A H 1.0219 0.7961 0.5516 0.029 Uiso 1 1 calc R
C24 C 1.1008(2) 0.67465(9) 0.66091(9) 0.0284(5) Uani 1 1 d .
H24A H 1.0185 0.6574 0.6695 0.043 Uiso 1 1 calc R
H24B H 1.1355 0.6760 0.6976 0.043 Uiso 1 1 calc R
H24C H 1.1524 0.6484 0.6433 0.043 Uiso 1 1 calc R
C25 C 0.46942(17) 0.56671(8) 0.36230(8) 0.0164(4) Uani 1 1 d .
C26 C 0.50534(18) 0.52118(8) 0.41400(8) 0.0188(4) Uani 1 1 d .
H26A H 0.4553 0.5146 0.4490 0.023 Uiso 1 1 calc R
C27 C 0.61056(18) 0.48550(8) 0.41600(9) 0.0213(5) Uani 1 1 d .
H27A H 0.6303 0.4546 0.4516 0.026 Uiso 1 1 calc R
C28 C 0.68701(18) 0.49490(9) 0.36598(9) 0.0237(5) Uani 1 1 d .
H28A H 0.7589 0.4704 0.3668 0.028 Uiso 1 1 calc R
C29 C 0.65647(18) 0.54086(9) 0.31471(9) 0.0251(5) Uani 1 1 d .
H29A H 0.7087 0.5485 0.2803 0.030 Uiso 1 1 calc R
C30 C 0.54995(18) 0.57570(9) 0.31353(8) 0.0206(4) Uani 1 1 d .
H30A H 0.5314 0.6070 0.2779 0.025 Uiso 1 1 calc R
C31 C 0.23017(17) 0.55131(8) 0.35932(8) 0.0170(4) Uani 1 1 d .
C32 C 0.24797(18) 0.48683(9) 0.37339(8) 0.0198(4) Uani 1 1 d .
H32A H 0.3275 0.4703 0.3825 0.024 Uiso 1 1 calc R
C33 C 0.15463(19) 0.44604(9) 0.37459(8) 0.0226(5) Uani 1 1 d .
H33A H 0.1710 0.4026 0.3848 0.027 Uiso 1 1 calc R
C34 C 0.03838(19) 0.46846(9) 0.36094(8) 0.0234(5) Uani 1 1 d .
H34A H -0.0260 0.4408 0.3620 0.028 Uiso 1 1 calc R
C35 C 0.01681(18) 0.53221(9) 0.34553(8) 0.0222(5) Uani 1 1 d .
H35A H -0.0625 0.5485 0.3354 0.027 Uiso 1 1 calc R
C36 C 0.11076(18) 0.57182(9) 0.34500(8) 0.0200(4) Uani 1 1 d .
H36A H 0.0937 0.6152 0.3344 0.024 Uiso 1 1 calc R
C37 C 0.32984(17) 0.66244(8) 0.30201(8) 0.0169(4) Uani 1 1 d .
C38 C 0.29682(18) 0.65811(9) 0.24743(8) 0.0229(5) Uani 1 1 d .
H38A H 0.2745 0.6186 0.2450 0.027 Uiso 1 1 calc R
C39 C 0.29516(19) 0.70884(10) 0.19667(9) 0.0289(5) Uani 1 1 d .
H39A H 0.2710 0.7037 0.1607 0.035 Uiso 1 1 calc R
C40 C 0.32849(19) 0.76675(10) 0.19841(9) 0.0270(5) Uani 1 1 d .
H40A H 0.3273 0.8016 0.1638 0.032 Uiso 1 1 calc R
C41 C 0.36339(19) 0.77350(9) 0.25075(9) 0.0266(5) Uani 1 1 d .
H41A H 0.3873 0.8130 0.2524 0.032 Uiso 1 1 calc R
C42 C 0.36360(18) 0.72213(9) 0.30143(8) 0.0226(5) Uani 1 1 d .
H42A H 0.3877 0.7278 0.3372 0.027 Uiso 1 1 calc R
C43 C 0.31585(17) 0.62257(8) 0.42083(8) 0.0164(4) Uani 1 1 d .
C44 C 0.20782(18) 0.61452(8) 0.45621(8) 0.0185(4) Uani 1 1 d .
H44A H 0.1422 0.5932 0.4467 0.022 Uiso 1 1 calc R
C45 C 0.19314(18) 0.63664(8) 0.50484(8) 0.0208(5) Uani 1 1 d .
H45A H 0.1185 0.6301 0.5278 0.025 Uiso 1 1 calc R
C46 C 0.28665(19) 0.66800(9) 0.51984(8) 0.0223(5) Uani 1 1 d .
H46A H 0.2759 0.6843 0.5522 0.027 Uiso 1 1 calc R
C47 C 0.39617(19) 0.67533(8) 0.48712(8) 0.0214(5) Uani 1 1 d .
H47A H 0.4621 0.6958 0.4975 0.026 Uiso 1 1 calc R
C48 C 0.40919(18) 0.65265(8) 0.43915(8) 0.0193(4) Uani 1 1 d .
H48A H 0.4854 0.6578 0.4176 0.023 Uiso 1 1 calc R
C49 C 0.32920(19) 0.08299(9) 0.82646(8) 0.0221(5) Uani 1 1 d .
C50 C 0.4468(2) 0.09391(9) 0.84032(9) 0.0264(5) Uani 1 1 d .
H50A H 0.4562 0.1192 0.8652 0.032 Uiso 1 1 calc R
C51 C 0.5513(2) 0.06938(9) 0.81939(9) 0.0291(5) Uani 1 1 d .
H51A H 0.6294 0.0775 0.8306 0.035 Uiso 1 1 calc R
C52 C 0.5410(2) 0.03334(9) 0.78233(9) 0.0317(6) Uani 1 1 d .
H52A H 0.6117 0.0170 0.7674 0.038 Uiso 1 1 calc R
C53 C 0.4266(2) 0.02137(9) 0.76735(9) 0.0324(6) Uani 1 1 d .
H53A H 0.4186 -0.0032 0.7418 0.039 Uiso 1 1 calc R
C54 C 0.3230(2) 0.04496(9) 0.78935(8) 0.0271(5) Uani 1 1 d .
H54A H 0.2452 0.0352 0.7791 0.033 Uiso 1 1 calc R
C55 C 0.09306(19) 0.06569(9) 0.85583(8) 0.0218(5) Uani 1 1 d .
C56 C 0.07025(19) 0.02078(9) 0.91075(9) 0.0257(5) Uani 1 1 d .
H56A H 0.1148 0.0225 0.9434 0.031 Uiso 1 1 calc R
C57 C -0.0147(2) -0.02609(10) 0.91947(9) 0.0307(5) Uani 1 1 d .
H57A H -0.0260 -0.0560 0.9573 0.037 Uiso 1 1 calc R
C58 C -0.0825(2) -0.02931(10) 0.87337(10) 0.0356(6) Uani 1 1 d .
H58A H -0.1415 -0.0609 0.8793 0.043 Uiso 1 1 calc R
C59 C -0.0636(2) 0.01406(10) 0.81833(10) 0.0367(6) Uani 1 1 d .
H59A H -0.1096 0.0124 0.7861 0.044 Uiso 1 1 calc R
C60 C 0.0229(2) 0.05999(10) 0.81039(9) 0.0304(5) Uani 1 1 d .
H60A H 0.0349 0.0890 0.7722 0.036 Uiso 1 1 calc R
C61 C 0.17879(19) 0.18127(9) 0.79203(8) 0.0220(5) Uani 1 1 d .
C62 C 0.0628(2) 0.20577(9) 0.77656(9) 0.0282(5) Uani 1 1 d .
H62A H -0.0063 0.1818 0.7950 0.034 Uiso 1 1 calc R
C63 C 0.0435(2) 0.26370(10) 0.73539(9) 0.0319(6) Uani 1 1 d .
H63A H -0.0371 0.2785 0.7264 0.038 Uiso 1 1 calc R
C64 C 0.1420(2) 0.29956(10) 0.70775(9) 0.0342(6) Uani 1 1 d .
H64A H 0.1296 0.3390 0.6794 0.041 Uiso 1 1 calc R
C65 C 0.2589(2) 0.27765(9) 0.72170(9) 0.0320(6) Uani 1 1 d .
H65A H 0.3272 0.3020 0.7029 0.038 Uiso 1 1 calc R
C66 C 0.2763(2) 0.21959(9) 0.76349(8) 0.0255(5) Uani 1 1 d .
H66A H 0.3572 0.2055 0.7729 0.031 Uiso 1 1 calc R
C67 C 0.21501(18) 0.13542(9) 0.90638(8) 0.0212(5) Uani 1 1 d .
C68 C 0.14551(18) 0.18507(9) 0.91557(9) 0.0237(5) Uani 1 1 d .
H68A H 0.0968 0.2091 0.8847 0.028 Uiso 1 1 calc R
C69 C 0.1447(2) 0.20063(10) 0.96758(9) 0.0286(5) Uani 1 1 d .
H69A H 0.0949 0.2342 0.9719 0.034 Uiso 1 1 calc R
C70 C 0.2155(2) 0.16777(10) 1.01298(9) 0.0306(5) Uani 1 1 d .
H70A H 0.2158 0.1785 1.0486 0.037 Uiso 1 1 calc R
C71 C 0.2864(2) 0.11872(9) 1.00583(9) 0.0280(5) Uani 1 1 d .
H71A H 0.3362 0.0957 1.0367 0.034 Uiso 1 1 calc R
C72 C 0.28528(19) 0.10295(9) 0.95382(8) 0.0245(5) Uani 1 1 d .
H72A H 0.3341 0.0688 0.9503 0.029 Uiso 1 1 calc R
C73 C 0.44909(17) 0.93345(8) 0.63600(8) 0.0169(4) Uani 1 1 d .
C74 C 0.47314(18) 0.98195(8) 0.58338(8) 0.0184(4) Uani 1 1 d .
H74A H 0.4184 0.9888 0.5523 0.022 Uiso 1 1 calc R
C75 C 0.57433(18) 1.02029(8) 0.57512(8) 0.0193(4) Uani 1 1 d .
H75A H 0.5863 1.0532 0.5393 0.023 Uiso 1 1 calc R
C76 C 0.65706(18) 1.01049(9) 0.61897(8) 0.0198(4) Uani 1 1 d .
H76A H 0.7254 1.0368 0.6139 0.024 Uiso 1 1 calc R
C77 C 0.63884(18) 0.96178(9) 0.67028(8) 0.0202(4) Uani 1 1 d .
H77A H 0.6964 0.9537 0.7002 0.024 Uiso 1 1 calc R
C78 C 0.53621(18) 0.92431(8) 0.67837(8) 0.0184(4) Uani 1 1 d .
H78A H 0.5255 0.8913 0.7142 0.022 Uiso 1 1 calc R
C79 C 0.32494(17) 0.83174(9) 0.70268(8) 0.0189(4) Uani 1 1 d .
C80 C 0.33365(17) 0.77020(9) 0.70149(8) 0.0204(4) Uani 1 1 d .
H80A H 0.3415 0.7629 0.6642 0.025 Uiso 1 1 calc R
C81 C 0.33144(19) 0.71890(9) 0.75238(9) 0.0256(5) Uani 1 1 d .
H81A H 0.3370 0.6779 0.7493 0.031 Uiso 1 1 calc R
C82 C 0.3211(2) 0.72803(10) 0.80712(9) 0.0298(5) Uani 1 1 d .
H82A H 0.3199 0.6935 0.8420 0.036 Uiso 1 1 calc R
C83 C 0.31251(19) 0.78794(10) 0.81063(9) 0.0286(5) Uani 1 1 d .
H83A H 0.3055 0.7947 0.8481 0.034 Uiso 1 1 calc R
C84 C 0.31407(18) 0.83828(9) 0.75950(8) 0.0236(5) Uani 1 1 d .
H84A H 0.3075 0.8790 0.7631 0.028 Uiso 1 1 calc R
C85 C 0.20449(18) 0.93732(9) 0.65305(8) 0.0197(4) Uani 1 1 d .
C86 C 0.09437(19) 0.90893(10) 0.67808(9) 0.0274(5) Uani 1 1 d .
H86A H 0.0919 0.8648 0.6916 0.033 Uiso 1 1 calc R
C87 C -0.01080(19) 0.94184(10) 0.68407(9) 0.0315(5) Uani 1 1 d .
H87A H -0.0831 0.9203 0.7015 0.038 Uiso 1 1 calc R
C88 C -0.0107(2) 1.00602(10) 0.66473(9) 0.0288(5) Uani 1 1 d .
H88A H -0.0826 1.0290 0.6685 0.035 Uiso 1 1 calc R
C89 C 0.0957(2) 1.03622(10) 0.63987(9) 0.0315(5) Uani 1 1 d .
H89A H 0.0971 1.0804 0.6262 0.038 Uiso 1 1 calc R
C90 C 0.20119(19) 1.00223(9) 0.63471(9) 0.0269(5) Uani 1 1 d .
H90A H 0.2736 1.0241 0.6181 0.032 Uiso 1 1 calc R
C91 C 0.30913(17) 0.87364(8) 0.58443(8) 0.0169(4) Uani 1 1 d .
C92 C 0.20982(18) 0.88798(9) 0.54830(8) 0.0203(4) Uani 1 1 d .
H92A H 0.1449 0.9123 0.5580 0.024 Uiso 1 1 calc R
C93 C 0.20127(19) 0.86818(9) 0.49845(8) 0.0233(5) Uani 1 1 d .
H93A H 0.1320 0.8792 0.4749 0.028 Uiso 1 1 calc R
C94 C 0.29409(19) 0.83250(9) 0.48358(8) 0.0231(5) Uani 1 1 d .
H94A H 0.2881 0.8178 0.4505 0.028 Uiso 1 1 calc R
C95 C 0.39585(19) 0.81844(8) 0.51734(8) 0.0219(5) Uani 1 1 d .
H95A H 0.4608 0.7945 0.5071 0.026 Uiso 1 1 calc R
C96 C 0.40323(18) 0.83912(8) 0.56598(8) 0.0197(4) Uani 1 1 d .
H96A H 0.4748 0.8297 0.5880 0.024 Uiso 1 1 calc R
C97 C 0.95682(19) 0.57787(8) 0.82742(8) 0.0203(5) Uani 1 1 d .
C98 C 0.97676(19) 0.54243(9) 0.78841(8) 0.0225(5) Uani 1 1 d .
H98A H 0.9083 0.5299 0.7721 0.027 Uiso 1 1 calc R
C99 C 1.0927(2) 0.52501(9) 0.77279(9) 0.0265(5) Uani 1 1 d .
H99A H 1.1018 0.5008 0.7464 0.032 Uiso 1 1 calc R
C100 C 1.19453(19) 0.54231(9) 0.79502(9) 0.0266(5) Uani 1 1 d .
H10H H 1.2737 0.5300 0.7846 0.032 Uiso 1 1 calc R
C101 C 1.17917(19) 0.57782(9) 0.83274(9) 0.0269(5) Uani 1 1 d .
H10I H 1.2484 0.5910 0.8479 0.032 Uiso 1 1 calc R
C102 C 1.06282(19) 0.59442(9) 0.84863(9) 0.0253(5) Uani 1 1 d .
H10J H 1.0550 0.6183 0.8753 0.030 Uiso 1 1 calc R
C103 C 0.81569(18) 0.60588(9) 0.91206(9) 0.0229(5) Uani 1 1 d .
C104 C 0.8600(2) 0.55621(10) 0.95834(9) 0.0293(5) Uani 1 1 d .
H10K H 0.8952 0.5213 0.9490 0.035 Uiso 1 1 calc R
C105 C 0.8549(2) 0.55560(11) 1.01666(9) 0.0340(6) Uani 1 1 d .
H10L H 0.8852 0.5206 1.0463 0.041 Uiso 1 1 calc R
C106 C 0.8056(2) 0.60598(11) 1.03176(9) 0.0347(6) Uani 1 1 d .
H10M H 0.8021 0.6060 1.0717 0.042 Uiso 1 1 calc R
C107 C 0.7618(2) 0.65605(10) 0.98819(9) 0.0316(5) Uani 1 1 d .
H10N H 0.7279 0.6909 0.9980 0.038 Uiso 1 1 calc R
C108 C 0.76701(19) 0.65580(9) 0.92955(9) 0.0251(5) Uani 1 1 d .
H10O H 0.7362 0.6910 0.9003 0.030 Uiso 1 1 calc R
C109 C 0.79562(18) 0.67296(9) 0.79795(8) 0.0201(4) Uani 1 1 d .
C110 C 0.67745(19) 0.69843(9) 0.79060(8) 0.0232(5) Uani 1 1 d .
H11C H 0.6112 0.6740 0.8118 0.028 Uiso 1 1 calc R
C111 C 0.65303(19) 0.75803(9) 0.75355(9) 0.0237(5) Uani 1 1 d .
H11D H 0.5717 0.7737 0.7503 0.028 Uiso 1 1 calc R
C112 C 0.7476(2) 0.79431(9) 0.72154(9) 0.0261(5) Uani 1 1 d .
H11E H 0.7317 0.8347 0.6956 0.031 Uiso 1 1 calc R
C113 C 0.86522(19) 0.77110(9) 0.72765(9) 0.0264(5) Uani 1 1 d .
H11F H 0.9309 0.7957 0.7060 0.032 Uiso 1 1 calc R
C114 C 0.88811(19) 0.71151(9) 0.76560(8) 0.0234(5) Uani 1 1 d .
H11G H 0.9700 0.6967 0.7695 0.028 Uiso 1 1 calc R
C117 C 0.71548(18) 0.55564(9) 0.83580(8) 0.0207(5) Uani 1 1 d .
C118 C 0.68119(19) 0.55706(9) 0.77914(9) 0.0262(5) Uani 1 1 d .
H11H H 0.7170 0.5873 0.7458 0.031 Uiso 1 1 calc R
C119 C 0.5981(2) 0.51660(9) 0.76975(10) 0.0297(5) Uani 1 1 d .
H11I H 0.5794 0.5188 0.7306 0.036 Uiso 1 1 calc R
C120 C 0.5420(2) 0.47267(10) 0.81741(10) 0.0301(5) Uani 1 1 d .
H12H H 0.4833 0.4453 0.8114 0.036 Uiso 1 1 calc R
C121 C 0.5728(2) 0.46934(9) 0.87360(10) 0.0295(5) Uani 1 1 d .
H12I H 0.5359 0.4392 0.9067 0.035 Uiso 1 1 calc R
C122 C 0.65838(19) 0.51013(9) 0.88211(9) 0.0251(5) Uani 1 1 d .
H12J H 0.6785 0.5066 0.9213 0.030 Uiso 1 1 calc R

loop_
_atom_site_aniso_label
_atom_site_aniso_U_11
_atom_site_aniso_U_22
_atom_site_aniso_U_33
_atom_site_aniso_U_23
_atom_site_aniso_U_13
_atom_site_aniso_U_12
Co1 0.02424(17) 0.02263(15) 0.01904(15) -0.00520(12) 0.00113(13) -0.00177(12)
Co2 0.02326(17) 0.01828(14) 0.02275(15) -0.00755(12) -0.00201(13) 0.00233(12)
O1 0.0232(9) 0.0294(8) 0.0255(8) -0.0109(7) 0.0012(7) 0.0037(6)
O2 0.0263(9) 0.0249(8) 0.0208(7) -0.0046(6) -0.0012(7) -0.0040(6)
O3 0.0316(9) 0.0267(8) 0.0194(7) -0.0016(7) 0.0001(7) -0.0035(7)
O4 0.0267(9) 0.0254(8) 0.0253(8) -0.0096(7) 0.0005(7) 0.0003(6)
O5 0.0266(9) 0.0257(8) 0.0221(8) -0.0062(7) -0.0015(7) -0.0006(7)
O6 0.0286(9) 0.0208(8) 0.0223(7) -0.0039(6) 0.0014(7) -0.0011(6)
O7 0.0244(8) 0.0209(7) 0.0288(8) -0.0115(6) -0.0041(7) 0.0003(6)
O8 0.0243(8) 0.0227(8) 0.0270(8) -0.0091(6) 0.0012(7) 0.0047(6)
O9 0.0295(9) 0.0249(8) 0.0202(8) -0.0047(6) -0.0013(7) 0.0051(6)
O10 0.0239(8) 0.0208(7) 0.0317(8) -0.0123(7) -0.0007(7) 0.0040(6)
O11 0.0275(9) 0.0270(8) 0.0202(7) -0.0081(6) -0.0023(6) 0.0023(6)
O12 0.0236(8) 0.0211(7) 0.0257(8) -0.0079(6) -0.0026(7) -0.0008(6)
B1 0.0146(12) 0.0156(11) 0.0199(11) -0.0057(10) 0.0002(10) 0.0005(9)
B2 0.0250(14) 0.0216(12) 0.0199(12) -0.0073(10) 0.0025(11) -0.0011(10)
B3 0.0165(12) 0.0167(11) 0.0178(11) -0.0047(10) 0.0003(10) 0.0002(9)
B4 0.0207(13) 0.0220(12) 0.0202(12) -0.0069(10) -0.0014(10) 0.0022(10)
N1 0.0261(11) 0.0318(11) 0.0341(11) -0.0074(9) 0.0088(9) 0.0040(9)
N2 0.0240(10) 0.0255(10) 0.0270(10) -0.0080(8) -0.0018(8) -0.0056(8)
N3 0.0491(13) 0.0279(10) 0.0222(10) -0.0016(8) 0.0029(9) -0.0137(9)
N4 0.0514(14) 0.0393(12) 0.0336(11) -0.0104(10) 0.0060(10) 0.0204(11)
N5 0.0264(11) 0.0355(11) 0.0377(11) -0.0172(9) -0.0072(9) -0.0006(9)
N6 0.0662(15) 0.0213(10) 0.0281(11) -0.0023(9) 0.0110(10) -0.0071(10)
N7 0.0233(10) 0.0266(10) 0.0376(11) -0.0153(9) -0.0026(9) -0.0051(8)
N8 0.0230(10) 0.0261(10) 0.0344(10) -0.0132(9) 0.0006(9) 0.0071(8)
N9 0.0346(12) 0.0427(11) 0.0162(9) -0.0055(8) -0.0011(8) 0.0104(9)
N10 0.0245(10) 0.0233(9) 0.0326(10) -0.0144(8) -0.0020(8) 0.0072(8)
N11 0.0303(11) 0.0398(11) 0.0168(9) -0.0100(8) -0.0009(8) 0.0018(9)
N12 0.0217(10) 0.0228(9) 0.0355(10) -0.0129(8) -0.0064(8) -0.0020(8)
C1 0.0313(14) 0.0283(12) 0.0305(12) -0.0042(10) 0.0022(11) -0.0005(10)
C2 0.0346(14) 0.0386(14) 0.0344(13) -0.0160(11) -0.0047(11) 0.0067(11)
C3 0.0260(13) 0.0247(12) 0.0220(11) -0.0062(9) 0.0033(10) -0.0014(10)
C4 0.0358(14) 0.0330(13) 0.0298(12) -0.0060(11) -0.0082(11) -0.0012(11)
C5 0.0358(14) 0.0346(13) 0.0216(12) -0.0096(10) 0.0003(10) -0.0055(11)
C6 0.0400(16) 0.0560(16) 0.0248(12) -0.0037(12) 0.0035(11) -0.0160(13)
C7 0.0304(14) 0.0355(14) 0.0351(13) -0.0046(11) 0.0027(11) 0.0010(11)
C8 0.068(2) 0.0303(14) 0.0592(17) -0.0220(13) -0.0157(16) 0.0071(14)
C9 0.0278(13) 0.0270(12) 0.0292(12) -0.0090(10) 0.0019(11) -0.0006(10)
C10 0.0350(15) 0.0429(15) 0.0370(14) -0.0105(12) -0.0107(12) 0.0069(11)
C11 0.0403(15) 0.0298(13) 0.0250(12) -0.0072(10) 0.0049(11) 0.0017(11)
C12 0.0482(17) 0.0471(15) 0.0388(14) -0.0118(13) 0.0161(13) -0.0138(13)
C13 0.0260(13) 0.0276(12) 0.0333(12) -0.0128(10) -0.0040(10) 0.0031(10)
C14 0.0307(13) 0.0237(11) 0.0339(12) -0.0144(10) 0.0021(10) -0.0002(10)
C15 0.0243(12) 0.0232(11) 0.0298(12) -0.0078(10) -0.0059(10) 0.0035(9)
C16 0.0318(14) 0.0359(13) 0.0316(13) -0.0055(11) 0.0044(11) 0.0047(11)
C17 0.0306(14) 0.0344(13) 0.0301(13) -0.0142(11) -0.0014(11) 0.0065(10)
C18 0.0369(15) 0.0468(15) 0.0262(12) -0.0076(11) -0.0051(11) 0.0180(12)
C19 0.0244(12) 0.0264(12) 0.0250(11) -0.0090(10) -0.0028(10) 0.0001(9)
C20 0.0322(14) 0.0321(13) 0.0504(15) -0.0244(12) -0.0011(12) 0.0000(10)
C21 0.0247(13) 0.0312(12) 0.0306(12) -0.0142(11) -0.0074(10) 0.0050(10)
C22 0.0380(15) 0.0328(13) 0.0280(12) -0.0074(10) 0.0024(11) -0.0038(11)
C23 0.0193(12) 0.0218(11) 0.0310(12) -0.0079(10) 0.0024(10) -0.0004(9)
C24 0.0290(13) 0.0305(12) 0.0257(12) -0.0083(10) -0.0023(10) -0.0006(10)
C25 0.0161(11) 0.0144(10) 0.0216(10) -0.0095(8) -0.0019(9) -0.0008(8)
C26 0.0177(11) 0.0186(10) 0.0223(11) -0.0094(9) 0.0009(9) -0.0018(8)
C27 0.0215(11) 0.0152(10) 0.0278(11) -0.0067(9) -0.0056(9) -0.0003(8)
C28 0.0158(11) 0.0204(11) 0.0381(12) -0.0140(10) -0.0017(10) 0.0035(8)
C29 0.0186(12) 0.0297(12) 0.0295(12) -0.0134(10) 0.0049(10) -0.0012(9)
C30 0.0200(11) 0.0193(10) 0.0229(11) -0.0071(9) -0.0014(9) -0.0003(8)
C31 0.0196(11) 0.0197(10) 0.0120(9) -0.0057(8) 0.0024(8) -0.0009(8)
C32 0.0176(11) 0.0215(11) 0.0212(10) -0.0079(9) -0.0009(9) 0.0029(8)
C33 0.0265(12) 0.0177(10) 0.0247(11) -0.0081(9) -0.0007(10) -0.0013(9)
C34 0.0232(12) 0.0253(11) 0.0241(11) -0.0112(9) 0.0011(9) -0.0065(9)
C35 0.0167(11) 0.0254(11) 0.0263(11) -0.0104(9) -0.0025(9) 0.0040(9)
C36 0.0203(11) 0.0183(10) 0.0222(10) -0.0077(9) -0.0005(9) 0.0006(8)
C37 0.0124(10) 0.0188(10) 0.0193(10) -0.0066(8) 0.0034(8) 0.0022(8)
C38 0.0220(12) 0.0232(11) 0.0236(11) -0.0075(9) 0.0008(9) -0.0013(9)
C39 0.0305(13) 0.0364(13) 0.0181(11) -0.0055(10) -0.0018(10) -0.0023(10)
C40 0.0274(13) 0.0262(12) 0.0205(11) 0.0023(9) 0.0036(10) 0.0020(9)
C41 0.0310(13) 0.0187(11) 0.0277(12) -0.0047(9) 0.0056(10) 0.0011(9)
C42 0.0234(12) 0.0248(11) 0.0195(10) -0.0070(9) 0.0007(9) 0.0012(9)
C43 0.0188(11) 0.0121(9) 0.0170(10) -0.0024(8) -0.0034(9) 0.0045(8)
C44 0.0191(11) 0.0155(10) 0.0198(10) -0.0034(8) -0.0035(9) 0.0029(8)
C45 0.0214(12) 0.0198(10) 0.0183(10) -0.0028(9) 0.0035(9) 0.0067(9)
C46 0.0315(13) 0.0179(10) 0.0183(10) -0.0069(9) -0.0024(9) 0.0075(9)
C47 0.0255(12) 0.0161(10) 0.0242(11) -0.0081(9) -0.0055(9) 0.0021(9)
C48 0.0184(11) 0.0188(10) 0.0193(10) -0.0042(9) 0.0010(9) 0.0022(8)
C49 0.0312(13) 0.0155(10) 0.0155(10) 0.0009(8) 0.0020(9) 0.0014(9)
C50 0.0348(14) 0.0207(11) 0.0214(11) -0.0039(9) 0.0032(10) 0.0012(9)
C51 0.0305(13) 0.0225(11) 0.0284(12) 0.0002(10) 0.0021(10) 0.0012(10)
C52 0.0361(15) 0.0229(12) 0.0303(12) -0.0022(10) 0.0112(11) 0.0080(10)
C53 0.0464(16) 0.0229(12) 0.0275(12) -0.0087(10) 0.0059(11) 0.0032(11)
C54 0.0353(14) 0.0225(11) 0.0222(11) -0.0050(9) 0.0016(10) -0.0007(10)
C55 0.0251(12) 0.0212(11) 0.0215(11) -0.0105(9) 0.0015(9) 0.0011(9)
C56 0.0293(13) 0.0243(11) 0.0248(11) -0.0095(10) 0.0011(10) -0.0012(9)
C57 0.0396(15) 0.0252(12) 0.0258(12) -0.0062(10) 0.0061(11) -0.0069(10)
C58 0.0419(15) 0.0330(13) 0.0353(13) -0.0160(11) 0.0091(12) -0.0156(11)
C59 0.0437(16) 0.0414(14) 0.0287(13) -0.0146(11) -0.0040(11) -0.0122(12)
C60 0.0393(14) 0.0291(12) 0.0221(11) -0.0071(10) 0.0028(11) -0.0076(10)
C61 0.0298(13) 0.0205(11) 0.0173(10) -0.0086(9) 0.0014(9) 0.0009(9)
C62 0.0336(14) 0.0268(12) 0.0240(11) -0.0079(10) -0.0005(10) 0.0020(10)
C63 0.0356(14) 0.0301(13) 0.0306(13) -0.0097(11) -0.0066(11) 0.0086(11)
C64 0.0528(17) 0.0200(11) 0.0264(12) -0.0026(10) -0.0031(12) 0.0063(11)
C65 0.0430(15) 0.0229(12) 0.0278(12) -0.0052(10) 0.0051(11) -0.0012(10)
C66 0.0327(13) 0.0214(11) 0.0227(11) -0.0081(9) 0.0015(10) 0.0029(9)
C67 0.0222(12) 0.0198(10) 0.0204(10) -0.0047(9) 0.0054(9) -0.0073(9)
C68 0.0215(12) 0.0267(11) 0.0234(11) -0.0084(9) 0.0021(9) -0.0046(9)
C69 0.0289(13) 0.0296(12) 0.0309(12) -0.0156(10) 0.0061(10) -0.0050(10)
C70 0.0375(14) 0.0347(13) 0.0229(11) -0.0137(10) 0.0069(11) -0.0125(11)
C71 0.0319(13) 0.0297(12) 0.0201(11) -0.0036(10) -0.0017(10) -0.0079(10)
C72 0.0287(13) 0.0215(11) 0.0223(11) -0.0056(9) 0.0019(10) -0.0036(9)
C73 0.0176(11) 0.0161(10) 0.0195(10) -0.0102(8) 0.0033(9) 0.0029(8)
C74 0.0186(11) 0.0199(10) 0.0182(10) -0.0083(9) -0.0015(9) 0.0039(8)
C75 0.0227(12) 0.0149(10) 0.0209(10) -0.0068(8) 0.0025(9) 0.0004(8)
C76 0.0179(11) 0.0186(10) 0.0258(11) -0.0119(9) 0.0035(9) -0.0019(8)
C77 0.0192(11) 0.0216(11) 0.0221(10) -0.0101(9) -0.0028(9) 0.0039(8)
C78 0.0197(11) 0.0167(10) 0.0186(10) -0.0059(8) 0.0015(9) 0.0021(8)
C79 0.0118(10) 0.0241(11) 0.0204(10) -0.0063(9) 0.0007(9) -0.0014(8)
C80 0.0182(11) 0.0246(11) 0.0181(10) -0.0059(9) -0.0004(9) -0.0026(9)
C81 0.0280(13) 0.0219(11) 0.0258(11) -0.0051(9) -0.0038(10) -0.0033(9)
C82 0.0325(14) 0.0292(12) 0.0221(11) 0.0013(10) -0.0017(10) -0.0099(10)
C83 0.0308(13) 0.0386(13) 0.0174(11) -0.0097(10) 0.0004(10) -0.0092(10)
C84 0.0226(12) 0.0255(11) 0.0237(11) -0.0095(9) 0.0028(9) -0.0047(9)
C85 0.0202(11) 0.0236(11) 0.0182(10) -0.0105(9) -0.0019(9) 0.0014(9)
C86 0.0223(12) 0.0260(12) 0.0344(12) -0.0103(10) 0.0011(10) -0.0011(9)
C87 0.0191(12) 0.0376(13) 0.0393(13) -0.0149(11) 0.0055(10) -0.0020(10)
C88 0.0209(12) 0.0366(13) 0.0325(12) -0.0165(11) -0.0014(10) 0.0091(10)
C89 0.0301(14) 0.0262(12) 0.0398(13) -0.0133(11) 0.0009(11) 0.0041(10)
C90 0.0236(12) 0.0256(12) 0.0321(12) -0.0105(10) 0.0039(10) 0.0001(9)
C91 0.0167(11) 0.0147(10) 0.0171(10) -0.0019(8) 0.0039(8) -0.0048(8)
C92 0.0181(11) 0.0187(10) 0.0226(11) -0.0043(9) 0.0018(9) -0.0029(8)
C93 0.0222(12) 0.0250(11) 0.0210(11) -0.0034(9) -0.0025(9) -0.0073(9)
C94 0.0324(13) 0.0205(11) 0.0177(10) -0.0074(9) 0.0018(10) -0.0085(9)
C95 0.0272(12) 0.0160(10) 0.0232(11) -0.0072(9) 0.0028(9) -0.0020(9)
C96 0.0213(11) 0.0175(10) 0.0189(10) -0.0033(9) -0.0019(9) -0.0017(8)
C97 0.0250(12) 0.0160(10) 0.0168(10) -0.0009(8) -0.0004(9) 0.0019(8)
C98 0.0248(12) 0.0200(11) 0.0205(10) -0.0028(9) -0.0010(9) -0.0003(9)
C99 0.0339(14) 0.0234(11) 0.0221(11) -0.0075(9) 0.0025(10) 0.0031(10)
C100 0.0227(12) 0.0259(11) 0.0261(11) -0.0014(10) 0.0027(10) 0.0062(9)
C101 0.0239(12) 0.0258(12) 0.0287(12) -0.0045(10) -0.0046(10) 0.0002(9)
C102 0.0297(13) 0.0227(11) 0.0249(11) -0.0094(9) -0.0027(10) 0.0025(9)
C103 0.0185(11) 0.0263(11) 0.0241(11) -0.0081(9) 0.0015(9) -0.0017(9)
C104 0.0307(13) 0.0318(12) 0.0259(12) -0.0099(10) -0.0011(10) 0.0056(10)
C105 0.0319(14) 0.0434(14) 0.0242(12) -0.0065(11) -0.0023(10) 0.0020(11)
C106 0.0311(14) 0.0526(15) 0.0240(12) -0.0170(12) 0.0005(11) -0.0030(12)
C107 0.0295(14) 0.0364(13) 0.0360(13) -0.0217(11) 0.0012(11) -0.0019(10)
C108 0.0253(12) 0.0243(11) 0.0266(11) -0.0090(10) 0.0003(10) -0.0034(9)
C109 0.0230(12) 0.0205(11) 0.0196(10) -0.0104(9) 0.0000(9) -0.0002(9)
C110 0.0236(12) 0.0226(11) 0.0236(11) -0.0073(9) -0.0001(9) -0.0010(9)
C111 0.0210(12) 0.0236(11) 0.0288(11) -0.0111(10) -0.0059(10) 0.0050(9)
C112 0.0334(14) 0.0168(10) 0.0280(12) -0.0064(9) -0.0042(10) 0.0020(9)
C113 0.0260(13) 0.0210(11) 0.0306(12) -0.0061(10) 0.0024(10) -0.0031(9)
C114 0.0213(12) 0.0236(11) 0.0267(11) -0.0102(9) -0.0016(9) 0.0045(9)
C117 0.0196(11) 0.0198(10) 0.0220(11) -0.0061(9) 0.0008(9) 0.0054(8)
C118 0.0289(13) 0.0228(11) 0.0239(11) -0.0024(9) -0.0007(10) -0.0019(9)
C119 0.0317(14) 0.0281(12) 0.0295(12) -0.0084(10) -0.0065(11) -0.0009(10)
C120 0.0263(13) 0.0260(12) 0.0413(14) -0.0150(11) -0.0002(11) -0.0030(10)
C121 0.0317(14) 0.0217(11) 0.0334(13) -0.0071(10) 0.0086(11) -0.0048(10)
C122 0.0279(13) 0.0244(11) 0.0229(11) -0.0079(9) 0.0022(10) 0.0023(9)

loop_
_atom_type_symbol
_atom_type_description
_atom_type_scat_dispersion_real
_atom_type_scat_dispersion_imag
_atom_type_scat_source
C C 0.0033 0.0016 'International Tables Vol C Tables 4.2.6.8 and 6.1.1.4'
H H 0.0000 0.0000 'International Tables Vol C Tables 4.2.6.8 and 6.1.1.4'
B B 0.0013 0.0007 'International Tables Vol C Tables 4.2.6.8 and 6.1.1.4'
N N 0.0061 0.0033 'International Tables Vol C Tables 4.2.6.8 and 6.1.1.4'
O O 0.0106 0.0060 'International Tables Vol C Tables 4.2.6.8 and 6.1.1.4'
Co Co 0.3494 0.9721 'International Tables Vol C Tables 4.2.6.8 and 6.1.1.4'

loop_
_geom_angle_atom_site_label_1
_geom_angle_atom_site_label_2
_geom_angle_atom_site_label_3
_geom_angle
O4 Co1 O6 92.76(5)
O4 Co1 O2 89.38(5)
O6 Co1 O2 93.07(5)
O4 Co1 O5 91.04(5)
O6 Co1 O5 89.74(5)
O2 Co1 O5 177.13(5)
O4 Co1 O1 175.78(6)
O6 Co1 O1 90.66(5)
O2 Co1 O1 87.97(5)
O5 Co1 O1 91.45(5)
O4 Co1 O3 85.06(5)
O6 Co1 O3 177.78(5)
O2 Co1 O3 87.33(5)
O5 Co1 O3 89.88(5)
O1 Co1 O3 91.54(5)
O7 Co2 O10 175.49(6)
O7 Co2 O9 93.45(5)
O10 Co2 O9 90.02(5)
O7 Co2 O12 88.83(5)
O10 Co2 O12 87.93(5)
O9 Co2 O12 175.35(5)
O7 Co2 O8 89.99(5)
O10 Co2 O8 87.09(5)
O9 Co2 O8 90.45(5)
O12 Co2 O8 93.61(5)
O7 Co2 O11 89.67(5)
O10 Co2 O11 93.41(5)
O9 Co2 O11 86.74(5)
O12 Co2 O11 89.22(5)
O8 Co2 O11 177.15(5)
C1 O1 Co1 121.17(15)
C3 O2 Co1 120.46(13)
C5 O3 Co1 122.78(14)
C7 O4 Co1 130.32(15)
C9 O5 Co1 124.13(14)
C11 O6 Co1 124.18(14)
C13 O7 Co2 123.39(13)
C15 O8 Co2 121.89(13)
C17 O9 Co2 125.82(14)
C19 O10 Co2 126.88(14)
C21 O11 Co2 123.79(15)
C23 O12 Co2 120.76(13)
C25 B1 C31 108.76(15)
C25 B1 C43 108.60(16)
C31 B1 C43 110.31(16)
C25 B1 C37 109.84(15)
C31 B1 C37 109.77(16)
C43 B1 C37 109.54(15)
C67 B2 C55 108.39(16)
C67 B2 C49 113.95(18)
C55 B2 C49 107.24(16)
C67 B2 C61 106.60(16)
C55 B2 C61 112.69(18)
C49 B2 C61 108.09(16)
C91 B3 C73 107.60(15)
C91 B3 C79 110.28(15)
C73 B3 C79 111.21(16)
C91 B3 C85 109.66(16)
C73 B3 C85 110.18(16)
C79 B3 C85 107.92(15)
C117 B4 C109 109.02(17)
C117 B4 C103 110.46(17)
C109 B4 C103 109.31(16)
C117 B4 C97 109.68(16)
C109 B4 C97 109.04(16)
C103 B4 C97 109.31(17)
C1 N1 C2 122.99(19)
C1 N1 H1B 118.5
C2 N1 H1B 118.5
C3 N2 C4 122.55(18)
C3 N2 H2D 118.7
C4 N2 H2D 118.7
C5 N3 C6 122.66(19)
C5 N3 H3B 118.7
C6 N3 H3B 118.7
C7 N4 C8 120.6(2)
C7 N4 H4D 119.7
C8 N4 H4D 119.7
C9 N5 C10 123.5(2)
C9 N5 H5B 118.2
C10 N5 H5B 118.2
C11 N6 C12 123.29(19)
C11 N6 H6D 118.4
C12 N6 H6D 118.4
C13 N7 C14 121.66(19)
C13 N7 H7B 119.2
C14 N7 H7B 119.2
C15 N8 C16 123.09(17)
C15 N8 H8D 118.5
C16 N8 H8D 118.5
C17 N9 C18 122.37(18)
C17 N9 H9B 118.8
C18 N9 H9B 118.8
C19 N10 C20 121.80(17)
C19 N10 H10G 119.1
C20 N10 H10G 119.1
C21 N11 C22 123.21(18)
C21 N11 H11B 118.4
C22 N11 H11B 118.4
C23 N12 C24 123.48(18)
C23 N12 H12G 118.3
C24 N12 H12G 118.3
O1 C1 N1 124.2(2)
O1 C1 H1A 117.9
N1 C1 H1A 117.9
N1 C2 H2A 109.5
N1 C2 H2B 109.5
H2A C2 H2B 109.5
N1 C2 H2C 109.5
H2A C2 H2C 109.5
H2B C2 H2C 109.5
O2 C3 N2 124.38(19)
O2 C3 H3A 117.8
N2 C3 H3A 117.8
N2 C4 H4A 109.5
N2 C4 H4B 109.5
H4A C4 H4B 109.5
N2 C4 H4C 109.5
H4A C4 H4C 109.5
H4B C4 H4C 109.5
O3 C5 N3 123.1(2)
O3 C5 H5A 118.4
N3 C5 H5A 118.4
N3 C6 H6A 109.5
N3 C6 H6B 109.5
H6A C6 H6B 109.5
N3 C6 H6C 109.5
H6A C6 H6C 109.5
H6B C6 H6C 109.5
O4 C7 N4 122.0(2)
O4 C7 H7A 119.0
N4 C7 H7A 119.0
N4 C8 H8A 109.5
N4 C8 H8B 109.5
H8A C8 H8B 109.5
N4 C8 H8C 109.5
H8A C8 H8C 109.5
H8B C8 H8C 109.5
O5 C9 N5 124.1(2)
O5 C9 H9A 117.9
N5 C9 H9A 117.9
N5 C10 H10A 109.5
N5 C10 H10B 109.5
H10A C10 H10B 109.5
N5 C10 H10C 109.5
H10A C10 H10C 109.5
H10B C10 H10C 109.5
O6 C11 N6 124.5(2)
O6 C11 H11A 117.8
N6 C11 H11A 117.8
N6 C12 H12A 109.5
N6 C12 H12B 109.5
H12A C12 H12B 109.5
N6 C12 H12C 109.5
H12A C12 H12C 109.5
H12B C12 H12C 109.5
O7 C13 N7 124.0(2)
O7 C13 H13A 118.0
N7 C13 H13A 118.0
N7 C14 H14A 109.5
N7 C14 H14B 109.5
H14A C14 H14B 109.5
N7 C14 H14C 109.5
H14A C14 H14C 109.5
H14B C14 H14C 109.5
O8 C15 N8 124.25(19)
O8 C15 H15A 117.9
N8 C15 H15A 117.9
N8 C16 H16A 109.5
N8 C16 H16B 109.5
H16A C16 H16B 109.5
N8 C16 H16C 109.5
H16A C16 H16C 109.5
H16B C16 H16C 109.5
O9 C17 N9 123.5(2)
O9 C17 H17A 118.3
N9 C17 H17A 118.3
N9 C18 H18A 109.5
N9 C18 H18B 109.5
H18A C18 H18B 109.5
N9 C18 H18C 109.5
H18A C18 H18C 109.5
H18B C18 H18C 109.5
O10 C19 N10 122.7(2)
O10 C19 H19A 118.6
N10 C19 H19A 118.6
N10 C20 H20A 109.5
N10 C20 H20B 109.5
H20A C20 H20B 109.5
N10 C20 H20C 109.5
H20A C20 H20C 109.5
H20B C20 H20C 109.5
O11 C21 N11 124.1(2)
O11 C21 H21A 118.0
N11 C21 H21A 118.0
N11 C22 H22A 109.5
N11 C22 H22B 109.5
H22A C22 H22B 109.5
N11 C22 H22C 109.5
H22A C22 H22C 109.5
H22B C22 H22C 109.5
O12 C23 N12 124.48(19)
O12 C23 H23A 117.8
N12 C23 H23A 117.8
N12 C24 H24A 109.5
N12 C24 H24B 109.5
H24A C24 H24B 109.5
N12 C24 H24C 109.5
H24A C24 H24C 109.5
H24B C24 H24C 109.5
C30 C25 C26 115.34(17)
C30 C25 B1 124.43(16)
C26 C25 B1 120.04(16)
C27 C26 C25 122.85(18)
C27 C26 H26A 118.6
C25 C26 H26A 118.6
C26 C27 C28 119.98(18)
C26 C27 H27A 120.0
C28 C27 H27A 120.0
C27 C28 C29 118.71(18)
C27 C28 H28A 120.6
C29 C28 H28A 120.6
C28 C29 C30 120.35(18)
C28 C29 H29A 119.8
C30 C29 H29A 119.8
C29 C30 C25 122.71(18)
C29 C30 H30A 118.6
C25 C30 H30A 118.6
C32 C31 C36 114.63(18)
C32 C31 B1 124.70(17)
C36 C31 B1 120.64(16)
C33 C32 C31 123.00(18)
C33 C32 H32A 118.5
C31 C32 H32A 118.5
C34 C33 C32 120.13(18)
C34 C33 H33A 119.9
C32 C33 H33A 119.9
C33 C34 C35 118.95(19)
C33 C34 H34A 120.5
C35 C34 H34A 120.5
C36 C35 C34 119.91(19)
C36 C35 H35A 120.0
C34 C35 H35A 120.0
C35 C36 C31 123.36(18)
C35 C36 H36A 118.3
C31 C36 H36A 118.3
C38 C37 C42 114.73(17)
C38 C37 B1 121.92(17)
C42 C37 B1 123.26(17)
C39 C38 C37 123.03(19)
C39 C38 H38A 118.5
C37 C38 H38A 118.5
C40 C39 C38 120.1(2)
C40 C39 H39A 120.0
C38 C39 H39A 120.0
C41 C40 C39 119.34(19)
C41 C40 H40A 120.3
C39 C40 H40A 120.3
C40 C41 C42 119.8(2)
C40 C41 H41A 120.1
C42 C41 H41A 120.1
C41 C42 C37 122.99(19)
C41 C42 H42A 118.5
C37 C42 H42A 118.5
C48 C43 C44 114.99(17)
C48 C43 B1 120.46(17)
C44 C43 B1 124.54(18)
C45 C44 C43 122.41(19)
C45 C44 H44A 118.8
C43 C44 H44A 118.8
C46 C45 C44 120.34(19)
C46 C45 H45A 119.8
C44 C45 H45A 119.8
C45 C46 C47 119.09(18)
C45 C46 H46A 120.5
C47 C46 H46A 120.5
C46 C47 C48 119.6(2)
C46 C47 H47A 120.2
C48 C47 H47A 120.2
C47 C48 C43 123.46(19)
C47 C48 H48A 118.3
C43 C48 H48A 118.3
C50 C49 C54 115.02(19)
C50 C49 B2 124.40(19)
C54 C49 B2 120.3(2)
C49 C50 C51 123.1(2)
C49 C50 H50A 118.5
C51 C50 H50A 118.5
C52 C51 C50 119.9(2)
C52 C51 H51A 120.0
C50 C51 H51A 120.0
C53 C52 C51 119.1(2)
C53 C52 H52A 120.5
C51 C52 H52A 120.5
C52 C53 C54 120.6(2)
C52 C53 H53A 119.7
C54 C53 H53A 119.7
C53 C54 C49 122.3(2)
C53 C54 H54A 118.8
C49 C54 H54A 118.8
C60 C55 C56 114.78(19)
C60 C55 B2 123.51(18)
C56 C55 B2 121.42(18)
C57 C56 C55 122.9(2)
C57 C56 H56A 118.6
C55 C56 H56A 118.6
C58 C57 C56 120.1(2)
C58 C57 H57A 119.9
C56 C57 H57A 119.9
C57 C58 C59 119.2(2)
C57 C58 H58A 120.4
C59 C58 H58A 120.4
C58 C59 C60 119.7(2)
C58 C59 H59A 120.1
C60 C59 H59A 120.1
C59 C60 C55 123.3(2)
C59 C60 H60A 118.4
C55 C60 H60A 118.4
C62 C61 C66 115.27(18)
C62 C61 B2 124.13(18)
C66 C61 B2 120.22(19)
C63 C62 C61 123.1(2)
C63 C62 H62A 118.5
C61 C62 H62A 118.5
C64 C63 C62 119.8(2)
C64 C63 H63A 120.1
C62 C63 H63A 120.1
C63 C64 C65 119.5(2)
C63 C64 H64A 120.3
C65 C64 H64A 120.3
C64 C65 C66 119.9(2)
C64 C65 H65A 120.1
C66 C65 H65A 120.1
C65 C66 C61 122.5(2)
C65 C66 H66A 118.7
C61 C66 H66A 118.7
C72 C67 C68 114.74(18)
C72 C67 B2 124.36(17)
C68 C67 B2 120.79(17)
C69 C68 C67 123.12(19)
C69 C68 H68A 118.4
C67 C68 H68A 118.4
C70 C69 C68 120.31(19)
C70 C69 H69A 119.8
C68 C69 H69A 119.8
C69 C70 C71 118.7(2)
C69 C70 H70A 120.6
C71 C70 H70A 120.6
C70 C71 C72 120.52(19)
C70 C71 H71A 119.7
C72 C71 H71A 119.7
C71 C72 C67 122.59(19)
C71 C72 H72A 118.7
C67 C72 H72A 118.7
C78 C73 C74 115.45(18)
C78 C73 B3 125.02(17)
C74 C73 B3 119.51(17)
C75 C74 C73 122.49(19)
C75 C74 H74A 118.8
C73 C74 H74A 118.8
C76 C75 C74 120.09(18)
C76 C75 H75A 120.0
C74 C75 H75A 120.0
C77 C76 C75 118.96(19)
C77 C76 H76A 120.5
C75 C76 H76A 120.5
C76 C77 C78 120.39(19)
C76 C77 H77A 119.8
C78 C77 H77A 119.8
C73 C78 C77 122.56(18)
C73 C78 H78A 118.7
C77 C78 H78A 118.7
C80 C79 C84 114.67(17)
C80 C79 B3 125.44(17)
C84 C79 B3 119.87(17)
C81 C80 C79 123.27(18)
C81 C80 H80A 118.4
C79 C80 H80A 118.4
C82 C81 C80 119.64(19)
C82 C81 H81A 120.2
C80 C81 H81A 120.2
C81 C82 C83 119.27(19)
C81 C82 H82A 120.4
C83 C82 H82A 120.4
C82 C83 C84 120.19(19)
C82 C83 H83A 119.9
C84 C83 H83A 119.9
C83 C84 C79 122.96(19)
C83 C84 H84A 118.5
C79 C84 H84A 118.5
C90 C85 C86 114.91(18)
C90 C85 B3 125.45(18)
C86 C85 B3 119.56(17)
C87 C86 C85 123.4(2)
C87 C86 H86A 118.3
C85 C86 H86A 118.3
C88 C87 C86 119.9(2)
C88 C87 H87A 120.0
C86 C87 H87A 120.0
C87 C88 C89 118.94(19)
C87 C88 H88A 120.5
C89 C88 H88A 120.5
C88 C89 C90 120.3(2)
C88 C89 H89A 119.9
C90 C89 H89A 119.9
C89 C90 C85 122.5(2)
C89 C90 H90A 118.7
C85 C90 H90A 118.7
C92 C91 C96 114.97(18)
C92 C91 B3 125.17(17)
C96 C91 B3 119.85(17)
C91 C92 C93 122.99(18)
C91 C92 H92A 118.5
C93 C92 H92A 118.5
C94 C93 C92 119.65(19)
C94 C93 H93A 120.2
C92 C93 H93A 120.2
C93 C94 C95 119.35(19)
C93 C94 H94A 120.3
C95 C94 H94A 120.3
C96 C95 C94 120.08(18)
C96 C95 H95A 120.0
C94 C95 H95A 120.0
C95 C96 C91 122.89(19)
C95 C96 H96A 118.6
C91 C96 H96A 118.6
C102 C97 C98 114.54(18)
C102 C97 B4 121.95(18)
C98 C97 B4 123.37(19)
C99 C98 C97 122.5(2)
C99 C98 H98A 118.8
C97 C98 H98A 118.8
C100 C99 C98 120.8(2)
C100 C99 H99A 119.6
C98 C99 H99A 119.6
C99 C100 C101 118.5(2)
C99 C100 H10H 120.7
C101 C100 H10H 120.7
C100 C101 C102 120.2(2)
C100 C101 H10I 119.9
C102 C101 H10I 119.9
C101 C102 C97 123.4(2)
C101 C102 H10J 118.3
C97 C102 H10J 118.3
C108 C103 C104 114.53(18)
C108 C103 B4 124.45(17)
C104 C103 B4 121.01(17)
C105 C104 C103 123.4(2)
C105 C104 H10K 118.3
C103 C104 H10K 118.3
C104 C105 C106 119.9(2)
C104 C105 H10L 120.0
C106 C105 H10L 120.0
C107 C106 C105 119.1(2)
C107 C106 H10M 120.4
C105 C106 H10M 120.4
C106 C107 C108 120.2(2)
C106 C107 H10N 119.9
C108 C107 H10N 119.9
C107 C108 C103 122.79(19)
C107 C108 H10O 118.6
C103 C108 H10O 118.6
C114 C109 C110 115.36(17)
C114 C109 B4 123.53(18)
C110 C109 B4 121.08(18)
C111 C110 C109 122.85(19)
C111 C110 H11C 118.6
C109 C110 H11C 118.6
C112 C111 C110 119.8(2)
C112 C111 H11D 120.1
C110 C111 H11D 120.1
C113 C112 C111 119.21(18)
C113 C112 H11E 120.4
C111 C112 H11E 120.4
C112 C113 C114 120.2(2)
C112 C113 H11F 119.9
C114 C113 H11F 119.9
C109 C114 C113 122.59(19)
C109 C114 H11G 118.7
C113 C114 H11G 118.7
C122 C117 C118 114.7(2)
C122 C117 B4 124.68(18)
C118 C117 B4 120.59(18)
C119 C118 C117 123.2(2)
C119 C118 H11H 118.4
C117 C118 H11H 118.4
C118 C119 C120 120.0(2)
C118 C119 H11I 120.0
C120 C119 H11I 120.0
C121 C120 C119 118.9(2)
C121 C120 H12H 120.6
C119 C120 H12H 120.6
C120 C121 C122 120.2(2)
C120 C121 H12I 119.9
C122 C121 H12I 119.9
C117 C122 C121 123.0(2)
C117 C122 H12J 118.5
C121 C122 H12J 118.5

loop_
_geom_bond_atom_site_label_1
_geom_bond_atom_site_label_2
_geom_bond_distance
Co1 O4 2.0712(14)
Co1 O6 2.0793(14)
Co1 O2 2.0814(14)
Co1 O5 2.0817(14)
Co1 O1 2.0873(13)
Co1 O3 2.1066(14)
Co2 O7 2.0535(13)
Co2 O10 2.0658(13)
Co2 O9 2.0900(14)
Co2 O12 2.1068(14)
Co2 O8 2.1075(14)
Co2 O11 2.1081(14)
O1 C1 1.236(2)
O2 C3 1.241(2)
O3 C5 1.243(2)
O4 C7 1.231(2)
O5 C9 1.239(2)
O6 C11 1.241(2)
O7 C13 1.236(2)
O8 C15 1.242(2)
O9 C17 1.239(2)
O10 C19 1.243(2)
O11 C21 1.239(2)
O12 C23 1.241(2)
B1 C25 1.637(3)
B1 C31 1.643(3)
B1 C43 1.644(3)
B1 C37 1.650(3)
B2 C67 1.647(3)
B2 C55 1.650(3)
B2 C49 1.651(3)
B2 C61 1.654(3)
B3 C91 1.637(3)
B3 C73 1.643(3)
B3 C79 1.647(3)
B3 C85 1.648(3)
B4 C117 1.643(3)
B4 C109 1.649(3)
B4 C103 1.651(3)
B4 C97 1.655(3)
N1 C1 1.316(3)
N1 C2 1.445(3)
N1 H1B 0.8800
N2 C3 1.310(2)
N2 C4 1.452(2)
N2 H2D 0.8800
N3 C5 1.314(3)
N3 C6 1.446(3)
N3 H3B 0.8800
N4 C7 1.320(3)
N4 C8 1.449(3)
N4 H4D 0.8800
N5 C9 1.309(3)
N5 C10 1.448(3)
N5 H5B 0.8800
N6 C11 1.303(3)
N6 C12 1.447(3)
N6 H6D 0.8800
N7 C13 1.306(2)
N7 C14 1.449(2)
N7 H7B 0.8800
N8 C15 1.309(2)
N8 C16 1.453(2)
N8 H8D 0.8800
N9 C17 1.308(2)
N9 C18 1.443(3)
N9 H9B 0.8800
N10 C19 1.310(2)
N10 C20 1.447(3)
N10 H10G 0.8800
N11 C21 1.310(3)
N11 C22 1.445(3)
N11 H11B 0.8800
N12 C23 1.314(2)
N12 C24 1.457(2)
N12 H12G 0.8800
C1 H1A 0.9500
C2 H2A 0.9800
C2 H2B 0.9800
C2 H2C 0.9800
C3 H3A 0.9500
C4 H4A 0.9800
C4 H4B 0.9800
C4 H4C 0.9800
C5 H5A 0.9500
C6 H6A 0.9800
C6 H6B 0.9800
C6 H6C 0.9800
C7 H7A 0.9500
C8 H8A 0.9800
C8 H8B 0.9800
C8 H8C 0.9800
C9 H9A 0.9500
C10 H10A 0.9800
C10 H10B 0.9800
C10 H10C 0.9800
C11 H11A 0.9500
C12 H12A 0.9800
C12 H12B 0.9800
C12 H12C 0.9800
C13 H13A 0.9500
C14 H14A 0.9800
C14 H14B 0.9800
C14 H14C 0.9800
C15 H15A 0.9500
C16 H16A 0.9800
C16 H16B 0.9800
C16 H16C 0.9800
C17 H17A 0.9500
C18 H18A 0.9800
C18 H18B 0.9800
C18 H18C 0.9800
C19 H19A 0.9500
C20 H20A 0.9800
C20 H20B 0.9800
C20 H20C 0.9800
C21 H21A 0.9500
C22 H22A 0.9800
C22 H22B 0.9800
C22 H22C 0.9800
C23 H23A 0.9500
C24 H24A 0.9800
C24 H24B 0.9800
C24 H24C 0.9800
C25 C30 1.390(2)
C25 C26 1.408(2)
C26 C27 1.386(2)
C26 H26A 0.9500
C27 C28 1.386(3)
C27 H27A 0.9500
C28 C29 1.389(3)
C28 H28A 0.9500
C29 C30 1.389(2)
C29 H29A 0.9500
C30 H30A 0.9500
C31 C32 1.401(2)
C31 C36 1.402(3)
C32 C33 1.389(3)
C32 H32A 0.9500
C33 C34 1.378(3)
C33 H33A 0.9500
C34 C35 1.390(3)
C34 H34A 0.9500
C35 C36 1.380(3)
C35 H35A 0.9500
C36 H36A 0.9500
C37 C38 1.399(3)
C37 C42 1.403(3)
C38 C39 1.388(3)
C38 H38A 0.9500
C39 C40 1.380(3)
C39 H39A 0.9500
C40 C41 1.375(3)
C40 H40A 0.9500
C41 C42 1.395(2)
C41 H41A 0.9500
C42 H42A 0.9500
C43 C48 1.402(3)
C43 C44 1.402(3)
C44 C45 1.395(3)
C44 H44A 0.9500
C45 C46 1.383(3)
C45 H45A 0.9500
C46 C47 1.384(3)
C46 H46A 0.9500
C47 C48 1.387(2)
C47 H47A 0.9500
C48 H48A 0.9500
C49 C50 1.395(3)
C49 C54 1.413(3)
C50 C51 1.396(3)
C50 H50A 0.9500
C51 C52 1.381(3)
C51 H51A 0.9500
C52 C53 1.378(3)
C52 H52A 0.9500
C53 C54 1.390(3)
C53 H53A 0.9500
C54 H54A 0.9500
C55 C60 1.398(3)
C55 C56 1.404(3)
C56 C57 1.389(3)
C56 H56A 0.9500
C57 C58 1.378(3)
C57 H57A 0.9500
C58 C59 1.385(3)
C58 H58A 0.9500
C59 C60 1.388(3)
C59 H59A 0.9500
C60 H60A 0.9500
C61 C62 1.397(3)
C61 C66 1.404(3)
C62 C63 1.393(3)
C62 H62A 0.9500
C63 C64 1.381(3)
C63 H63A 0.9500
C64 C65 1.383(3)
C64 H64A 0.9500
C65 C66 1.398(3)
C65 H65A 0.9500
C66 H66A 0.9500
C67 C72 1.400(3)
C67 C68 1.405(3)
C68 C69 1.386(3)
C68 H68A 0.9500
C69 C70 1.374(3)
C69 H69A 0.9500
C70 C71 1.385(3)
C70 H70A 0.9500
C71 C72 1.390(3)
C71 H71A 0.9500
C72 H72A 0.9500
C73 C78 1.391(3)
C73 C74 1.408(2)
C74 C75 1.395(3)
C74 H74A 0.9500
C75 C76 1.381(3)
C75 H75A 0.9500
C76 C77 1.381(2)
C76 H76A 0.9500
C77 C78 1.397(3)
C77 H77A 0.9500
C78 H78A 0.9500
C79 C80 1.399(3)
C79 C84 1.404(3)
C80 C81 1.397(2)
C80 H80A 0.9500
C81 C82 1.379(3)
C81 H81A 0.9500
C82 C83 1.381(3)
C82 H82A 0.9500
C83 C84 1.388(3)
C83 H83A 0.9500
C84 H84A 0.9500
C85 C90 1.396(3)
C85 C86 1.401(3)
C86 C87 1.382(3)
C86 H86A 0.9500
C87 C88 1.380(3)
C87 H87A 0.9500
C88 C89 1.380(3)
C88 H88A 0.9500
C89 C90 1.393(3)
C89 H89A 0.9500
C90 H90A 0.9500
C91 C92 1.393(3)
C91 C96 1.410(2)
C92 C93 1.398(3)
C92 H92A 0.9500
C93 C94 1.381(3)
C93 H93A 0.9500
C94 C95 1.383(3)
C94 H94A 0.9500
C95 C96 1.381(3)
C95 H95A 0.9500
C96 H96A 0.9500
C97 C102 1.395(3)
C97 C98 1.405(3)
C98 C99 1.389(3)
C98 H98A 0.9500
C99 C100 1.375(3)
C99 H99A 0.9500
C100 C101 1.377(3)
C100 H10H 0.9500
C101 C102 1.389(3)
C101 H10I 0.9500
C102 H10J 0.9500
C103 C108 1.401(3)
C103 C104 1.407(3)
C104 C105 1.383(3)
C104 H10K 0.9500
C105 C106 1.383(3)
C105 H10L 0.9500
C106 C107 1.375(3)
C106 H10M 0.9500
C107 C108 1.396(3)
C107 H10N 0.9500
C108 H10O 0.9500
C109 C114 1.393(3)
C109 C110 1.403(3)
C110 C111 1.393(3)
C110 H11C 0.9500
C111 C112 1.383(3)
C111 H11D 0.9500
C112 C113 1.379(3)
C112 H11E 0.9500
C113 C114 1.397(3)
C113 H11F 0.9500
C114 H11G 0.9500
C117 C122 1.391(3)
C117 C118 1.409(3)
C118 C119 1.381(3)
C118 H11H 0.9500
C119 C120 1.387(3)
C119 H11I 0.9500
C120 C121 1.376(3)
C120 H12H 0.9500
C121 C122 1.397(3)
C121 H12I 0.9500
C122 H12J 0.9500
